data_7039615
loop_
_publ_author_name
'Zhang, Wuyu'
'Saraei, Nina'
'Nie, Hanlin'
'Vaughn, John R.'
'Jones, Alexis S.'
'Mashuta, Mark S.'
'Buchanan, Robert M.'
'Grapperhaus, Craig A.'

_publ_section_title
;
 Reversible methanol addition to copper Schiff base complexes: a kinetic,
 structural and spectroscopic study of reactions at azomethine C[double
 bond, length as m-dash]N bonds.
;
_journal_issue 40
_journal_name_full 'Dalton transactions (Cambridge, England : 2003)'
_journal_page_first 15791
_journal_page_last 15799
_journal_paper_doi 10.1039/c6dt01955b
_journal_volume 45
_journal_year 2016
_chemical_formula_moiety 'C12 H16 N6, H2 O'
_chemical_formula_sum 'C12 H18 N6 O'
_chemical_formula_weight 262.32
_chemical_name_common L1
_chemical_name_systematic
'[([(1-methyl-1H-imidazol-2-yl)methylidene] ({2-[(1-methyl-1H-imidazol-2-yl)methylidene]aminoethyl})amine) (perchlorato)copper(II)]perchlorate'
_space_group_IT_number 15
_symmetry_cell_setting monoclinic
_symmetry_space_group_name_Hall '-C 2yc'
_symmetry_space_group_name_H-M 'C 1 2/c 1'
_atom_sites_solution_hydrogens geom
_atom_sites_solution_primary direct
_atom_sites_solution_secondary difmap
_audit_creation_method
;
<i>CrysAlis PRO</i> (Agilent, 2013) 
Version 1.171.36.32
;
_audit_update_record
;
2016-05-05 deposited with the CCDC.
2016-06-21 downloaded from the CCDC.
;
_cell_angle_alpha 90.00
_cell_angle_beta 95.9045(16)
_cell_angle_gamma 90.00
_cell_formula_units_Z 4
_cell_length_a 9.37814(17)
_cell_length_b 12.2120(2)
_cell_length_c 11.9164(2)
_cell_measurement_reflns_used 11008
_cell_measurement_temperature 99.95(10)
_cell_measurement_theta_max 30.3410
_cell_measurement_theta_min 4.2070
_cell_volume 1357.50(4)
_computing_cell_refinement '<i>CrysAlis PRO</i> (Agilent, 2013)'
_computing_data_collection '<i>CrysAlis PRO</i> (Agilent, 2013)'
_computing_data_reduction '<i>CrysAlis PRO</i> (Agilent, 2013)'
_computing_molecular_graphics 'ORTEP-3 (Farrugia, 1997) and Mercury (Macrae<i>et al.</i>, 2006)'
_computing_publication_material 'PLATON (Spek, 2009)'
_computing_structure_refinement '<i>SHELXL-97</i> (Sheldrick, 2008)'
_computing_structure_solution '<i>SHELXS-97</i> (Sheldrick, 2008)'
_diffrn_ambient_temperature 99.95(10)
_diffrn_detector_area_resol_mean 10.2836
_diffrn_measured_fraction_theta_full 0.996
_diffrn_measured_fraction_theta_max 0.996
_diffrn_measurement_details
;
  1 omega   -8.00   86.00   1.0000   20.0000
omega____ theta____ kappa____ phi______ frames
    -       14.5172   57.0000  -30.0000 94

  2 omega  -11.00   91.00   1.0000   20.0000
omega____ theta____ kappa____ phi______ frames
    -       14.5172   77.0000 -180.0000 102

  3 omega   49.00   93.00   1.0000   20.0000
omega____ theta____ kappa____ phi______ frames
    -       14.5172   77.0000 -120.0000 44

  4 omega  -10.00   91.00   1.0000   20.0000
omega____ theta____ kappa____ phi______ frames
    -       14.5172   77.0000   60.0000 101

  5 omega  -44.00   60.00   1.0000   20.0000
omega____ theta____ kappa____ phi______ frames
    -      -14.2047   57.0000  -90.0000 104

  6 omega  -44.00   60.00   1.0000   20.0000
omega____ theta____ kappa____ phi______ frames
    -      -14.2047   57.0000 -180.0000 104

  7 omega  -44.00   60.00   1.0000   20.0000
omega____ theta____ kappa____ phi______ frames
    -      -14.2047   57.0000    0.0000 104

  8 omega  -44.00   60.00   1.0000   20.0000
omega____ theta____ kappa____ phi______ frames
    -      -14.2047   57.0000   60.0000 104

  9 omega  -15.00   16.00   1.0000   20.0000
omega____ theta____ kappa____ phi______ frames
    -       14.5172   57.0000 -150.0000 31

 10 omega  -19.00   93.00   1.0000   20.0000
omega____ theta____ kappa____ phi______ frames
    -       14.5172   77.0000   90.0000 112

;
_diffrn_measurement_device_type 'Xcalibur, Ruby, Gemini'
_diffrn_measurement_method '\w scans'
_diffrn_radiation_monochromator graphite
_diffrn_radiation_source 'Enhance (Mo) X-ray Source'
_diffrn_radiation_type 'Mo K\a'
_diffrn_radiation_wavelength 0.71073
_diffrn_reflns_av_R_equivalents 0.0190
_diffrn_reflns_av_sigmaI/netI 0.0095
_diffrn_reflns_limit_h_max 12
_diffrn_reflns_limit_h_min -12
_diffrn_reflns_limit_k_max 16
_diffrn_reflns_limit_k_min -16
_diffrn_reflns_limit_l_max 16
_diffrn_reflns_limit_l_min -15
_diffrn_reflns_number 16814
_diffrn_reflns_theta_full 29.56
_diffrn_reflns_theta_max 29.56
_diffrn_reflns_theta_min 3.34
_exptl_absorpt_coefficient_mu 0.088
_exptl_absorpt_correction_T_max 1.000
_exptl_absorpt_correction_T_min 0.976
_exptl_absorpt_correction_type multi-scan
_exptl_absorpt_process_details
;
CrysAlisPro, Agilent Technologies,
Version 1.171.36.32 SCALE3 ABSPACK.
;
_exptl_crystal_colour colorless
_exptl_crystal_density_diffrn 1.284
_exptl_crystal_density_method 'not measured'
_exptl_crystal_description prism
_exptl_crystal_F_000 560
_exptl_crystal_recrystallization_method 'Re-crystallisation from solvent'
_exptl_crystal_size_max 0.40
_exptl_crystal_size_mid 0.38
_exptl_crystal_size_min 0.33
_refine_diff_density_max 0.303
_refine_diff_density_min -0.258
_refine_diff_density_rms 0.050
_refine_ls_extinction_method none
_refine_ls_goodness_of_fit_ref 1.038
_refine_ls_hydrogen_treatment mixed
_refine_ls_matrix_type full
_refine_ls_number_parameters 115
_refine_ls_number_reflns 1902
_refine_ls_number_restraints 0
_refine_ls_restrained_S_all 1.038
_refine_ls_R_factor_all 0.0368
_refine_ls_R_factor_gt 0.0341
_refine_ls_shift/su_max 0.000
_refine_ls_shift/su_mean 0.000
_refine_ls_structure_factor_coef Fsqd
_refine_ls_weighting_details 'calc w=1/[\s^2^(Fo^2^)+(0.0360P)^2^+0.9486P] where P=(Fo^2^+2Fc^2^)/3'
_refine_ls_weighting_scheme calc
_refine_ls_wR_factor_gt 0.0822
_refine_ls_wR_factor_ref 0.0840
_reflns_number_gt 1755
_reflns_number_total 1902
_reflns_threshold_expression I>2\s(I)
_cod_data_source_file c6dt01955b2.cif
_cod_data_source_block cag204lta_last
_cod_depositor_comments 'Adding full bibliography for 7039610--7039615.cif.'
_cod_original_cell_volume 1357.49(4)
_cod_original_sg_symbol_H-M 'C 2/c'
_cod_database_code 7039615
_solvent_exptl_crystal_recrystallization_method 'water at 4 deg C'

loop_
_symmetry_equiv_pos_as_xyz
'x, y, z'
'-x, y, -z+1/2'
'x+1/2, y+1/2, z'
'-x+1/2, y+1/2, -z+1/2'
'-x, -y, -z'
'x, -y, z-1/2'
'-x+1/2, -y+1/2, -z'
'x+1/2, -y+1/2, z-1/2'

loop_
_atom_site_label
_atom_site_type_symbol
_atom_site_fract_x
_atom_site_fract_y
_atom_site_fract_z
_atom_site_U_iso_or_equiv
_atom_site_adp_type
_atom_site_occupancy
_atom_site_symmetry_multiplicity
_atom_site_calc_flag
_atom_site_refinement_flags
N1 N 0.29008(7) 0.20763(6) 0.63489(5) 0.01544(15) Uani 1 1 d .
N2 N 0.32230(8) 0.02775(6) 0.61997(6) 0.01985(17) Uani 1 1 d .
N3 N 0.59637(7) 0.22840(6) 0.58451(6) 0.01798(16) Uani 1 1 d .
C1 C 0.38435(8) 0.12596(6) 0.61701(6) 0.01593(17) Uani 1 1 d .
C2 C 0.16194(9) 0.15857(7) 0.65005(7) 0.01901(17) Uani 1 1 d .
H2 H 0.0805(13) 0.2027(10) 0.6642(10) 0.026(3) Uiso 1 1 d .
C3 C 0.18340(9) 0.04824(7) 0.64031(7) 0.02111(18) Uani 1 1 d .
H3 H 0.1143(14) -0.0113(11) 0.6440(11) 0.030(3) Uiso 1 1 d .
C4 C 0.31676(9) 0.32543(7) 0.64362(7) 0.01876(17) Uani 1 1 d .
H4A H 0.3669 0.3489 0.5816 0.031(3) Uiso 1 1 calc R
H4B H 0.3738 0.3411 0.7133 0.036(3) Uiso 1 1 calc R
H4C H 0.2271 0.3636 0.6416 0.035(3) Uiso 1 1 calc R
C5 C 0.53361(9) 0.13730(7) 0.59397(7) 0.01715(16) Uani 1 1 d .
H5 H 0.5828(13) 0.0672(10) 0.5847(10) 0.025(3) Uiso 1 1 d .
C6 C 0.74470(9) 0.22305(7) 0.55727(7) 0.01868(17) Uani 1 1 d .
H6A H 0.8046(12) 0.2640(10) 0.6150(10) 0.023(3) Uiso 1 1 d .
H6B H 0.7812(13) 0.1453(10) 0.5559(10) 0.025(3) Uiso 1 1 d .
O1 O 0.5000 0.12922(7) 0.2500 0.0236(2) Uani 1 2 d S
H1 H 0.4461(16) 0.0851(13) 0.2044(12) 0.047(4) Uiso 1 1 d .

loop_
_atom_site_aniso_label
_atom_site_aniso_U_11
_atom_site_aniso_U_22
_atom_site_aniso_U_33
_atom_site_aniso_U_23
_atom_site_aniso_U_13
_atom_site_aniso_U_12
N1 0.0145(3) 0.0178(3) 0.0143(3) 0.0006(2) 0.0027(2) 0.0001(2)
N2 0.0178(3) 0.0186(3) 0.0233(4) 0.0027(3) 0.0029(3) -0.0013(3)
N3 0.0150(3) 0.0228(4) 0.0166(3) -0.0016(3) 0.0037(2) -0.0014(3)
C1 0.0150(4) 0.0176(4) 0.0154(3) 0.0007(3) 0.0024(3) 0.0001(3)
C2 0.0146(4) 0.0246(4) 0.0183(4) 0.0031(3) 0.0039(3) 0.0000(3)
C3 0.0171(4) 0.0229(4) 0.0235(4) 0.0049(3) 0.0032(3) -0.0032(3)
C4 0.0200(4) 0.0168(4) 0.0198(4) -0.0011(3) 0.0037(3) 0.0007(3)
C5 0.0151(4) 0.0203(4) 0.0162(3) -0.0005(3) 0.0026(3) 0.0010(3)
C6 0.0135(3) 0.0250(4) 0.0178(4) -0.0003(3) 0.0029(3) -0.0020(3)
O1 0.0183(4) 0.0162(4) 0.0359(5) 0.000 0.0003(4) 0.000

loop_
_atom_type_symbol
_atom_type_description
_atom_type_scat_dispersion_real
_atom_type_scat_dispersion_imag
_atom_type_scat_source
C C 0.0033 0.0016 'International Tables Vol C Tables 4.2.6.8 and 6.1.1.4'
H H 0.0000 0.0000 'International Tables Vol C Tables 4.2.6.8 and 6.1.1.4'
N N 0.0061 0.0033 'International Tables Vol C Tables 4.2.6.8 and 6.1.1.4'
O O 0.0106 0.0060 'International Tables Vol C Tables 4.2.6.8 and 6.1.1.4'

loop_
_geom_angle_atom_site_label_1
_geom_angle_atom_site_label_2
_geom_angle_atom_site_label_3
_geom_angle
_geom_angle_site_symmetry_1
_geom_angle_site_symmetry_3
C1 N1 C2 106.98(7) . .
C1 N1 C4 128.44(7) . .
C2 N1 C4 124.50(7) . .
C1 N2 C3 105.38(7) . .
C5 N3 C6 116.17(7) . .
N2 C1 N1 111.19(7) . .
N2 C1 C5 121.26(7) . .
N1 C1 C5 127.53(7) . .
C3 C2 N1 106.28(7) . .
C3 C2 H2 133.7(7) . .
N1 C2 H2 120.0(7) . .
C2 C3 N2 110.17(7) . .
C2 C3 H3 128.6(8) . .
N2 C3 H3 121.2(8) . .
N1 C4 H4A 109.5 . .
N1 C4 H4B 109.5 . .
H4A C4 H4B 109.5 . .
N1 C4 H4C 109.5 . .
H4A C4 H4C 109.5 . .
H4B C4 H4C 109.5 . .
N3 C5 C1 124.19(8) . .
N3 C5 H5 121.7(7) . .
C1 C5 H5 114.1(7) . .
N3 C6 C6 109.27(8) . 7_656
N3 C6 H6A 108.1(7) . .
C6 C6 H6A 108.8(7) 7_656 .
N3 C6 H6B 112.2(7) . .
C6 C6 H6B 109.7(7) 7_656 .
H6A C6 H6B 108.7(9) . .

loop_
_geom_bond_atom_site_label_1
_geom_bond_atom_site_label_2
_geom_bond_distance
_geom_bond_site_symmetry_2
N1 C1 1.3640(10) .
N1 C2 1.3713(10) .
N1 C4 1.4620(10) .
N2 C1 1.3351(10) .
N2 C3 1.3723(11) .
N3 C5 1.2690(11) .
N3 C6 1.4620(10) .
C1 C5 1.4605(11) .
C2 C3 1.3690(12) .
C2 H2 0.963(12) .
C3 H3 0.978(13) .
C4 H4A 0.9600 .
C4 H4B 0.9600 .
C4 H4C 0.9600 .
C5 H5 0.984(12) .
C6 C6 1.5276(16) 7_656
C6 H6A 0.979(12) .
C6 H6B 1.010(12) .
O1 H1 0.886(15) .

loop_
_geom_torsion_atom_site_label_1
_geom_torsion_atom_site_label_2
_geom_torsion_atom_site_label_3
_geom_torsion_atom_site_label_4
_geom_torsion
_geom_torsion_site_symmetry_4
C3 N2 C1 N1 0.10(9) .
C3 N2 C1 C5 -178.38(7) .
C2 N1 C1 N2 0.07(9) .
C4 N1 C1 N2 176.78(7) .
C2 N1 C1 C5 178.43(8) .
C4 N1 C1 C5 -4.85(13) .
C1 N1 C2 C3 -0.21(9) .
C4 N1 C2 C3 -177.09(7) .
N1 C2 C3 N2 0.28(10) .
C1 N2 C3 C2 -0.24(10) .
C6 N3 C5 C1 -177.85(7) .
N2 C1 C5 N3 176.34(8) .
N1 C1 C5 N3 -1.87(13) .
C5 N3 C6 C6 117.02(10) 7_656
